data_4301245
loop_
_publ_author_name
'Stanislav Groysman'
'R. H. Holm'

_publ_section_title
;
A Series of Mononuclear Quasi-Two-Coordinate Copper(I) Complexes Employing
a Sterically Demanding Thiolate Ligand
;
_journal_name_full 'Inorganic Chemistry'
_journal_page_first 621
_journal_page_last 627
_journal_paper_doi 10.1021/ic801836k
_journal_volume 48
_journal_year 2009
_chemical_formula_sum 'C40 H57 Cu S'
_chemical_formula_weight 633.46
_chemical_name_systematic
; 
 ? 
;
_space_group_IT_number 61
_symmetry_cell_setting orthorhombic
_symmetry_space_group_name_Hall '-P 2ac 2ab'
_symmetry_space_group_name_H-M 'P b c a'
_atom_sites_solution_hydrogens geom
_atom_sites_solution_primary direct
_atom_sites_solution_secondary difmap
_audit_creation_method SHELXL-97
_cell_angle_alpha 90.00
_cell_angle_beta 90.00
_cell_angle_gamma 90.00
_cell_formula_units_Z 8
_cell_length_a 18.7927(9)
_cell_length_b 16.6124(8)
_cell_length_c 24.2202(11)
_cell_measurement_reflns_used 8708
_cell_measurement_temperature 193(2)
_cell_measurement_theta_max 25.017
_cell_measurement_theta_min 2.347
_cell_volume 7561.3(6)
_computing_cell_refinement 'SMART (Bruker, 2001)'
_computing_data_collection 'SMART (Bruker, 2001)'
_computing_data_reduction 'SAINT (Bruker, 2003)'
_computing_molecular_graphics 'SHELXTL (Bruker, 2000)'
_computing_publication_material 'SHELXTL (Bruker, 2000)'
_computing_structure_refinement 'SHELXL-97 (Sheldrick, 1997)'
_computing_structure_solution 'SHELXS-97 (Sheldrick, 1990)'
_diffrn_ambient_temperature 193(2)
_diffrn_measured_fraction_theta_full 1.000
_diffrn_measured_fraction_theta_max 1.000
_diffrn_measurement_device_type 'Bruker Smart APEX CCD'
_diffrn_measurement_method \w
_diffrn_radiation_monochromator graphite
_diffrn_radiation_source 'fine-focus sealed tube'
_diffrn_radiation_type MoK\a
_diffrn_radiation_wavelength 0.71073
_diffrn_reflns_av_R_equivalents 0.0420
_diffrn_reflns_av_sigmaI/netI 0.0288
_diffrn_reflns_limit_h_max 17
_diffrn_reflns_limit_h_min -22
_diffrn_reflns_limit_k_max 18
_diffrn_reflns_limit_k_min -19
_diffrn_reflns_limit_l_max 27
_diffrn_reflns_limit_l_min -28
_diffrn_reflns_number 41006
_diffrn_reflns_theta_full 25.00
_diffrn_reflns_theta_max 25.00
_diffrn_reflns_theta_min 1.68
_exptl_absorpt_coefficient_mu 0.657
_exptl_absorpt_correction_T_max 0.9079
_exptl_absorpt_correction_T_min 0.7348
_exptl_absorpt_correction_type multi-scan
_exptl_absorpt_process_details 'SADABS (Sheldrick, 2002)'
_exptl_crystal_colour colorless
_exptl_crystal_density_diffrn 1.113
_exptl_crystal_density_method 'not measured'
_exptl_crystal_description needle
_exptl_crystal_F_000 2736
_exptl_crystal_size_max 0.50
_exptl_crystal_size_mid 0.25
_exptl_crystal_size_min 0.15
_refine_diff_density_max 0.476
_refine_diff_density_min -0.441
_refine_diff_density_rms 0.070
_refine_ls_extinction_method none
_refine_ls_goodness_of_fit_ref 1.033
_refine_ls_hydrogen_treatment constr
_refine_ls_matrix_type full
_refine_ls_number_parameters 401
_refine_ls_number_reflns 6658
_refine_ls_number_restraints 0
_refine_ls_restrained_S_all 1.033
_refine_ls_R_factor_all 0.0703
_refine_ls_R_factor_gt 0.0525
_refine_ls_shift/su_max 0.007
_refine_ls_shift/su_mean 0.001
_refine_ls_structure_factor_coef Fsqd
_refine_ls_weighting_details 'calc w=1/[\s^2^(Fo^2^)+(0.0916P)^2^+6.0551P] where P=(Fo^2^+2Fc^2^)/3'
_refine_ls_weighting_scheme calc
_refine_ls_wR_factor_gt 0.1476
_refine_ls_wR_factor_ref 0.1645
_reflns_number_gt 5080
_reflns_number_total 6658
_reflns_threshold_expression >2sigma(I)
_cod_data_source_file ic801836k_si_002_5.cif
_cod_data_source_block 5
_cod_original_cell_volume 7561.4(6)
_cod_database_code 4301245

loop_
_symmetry_equiv_pos_as_xyz
'x, y, z'
'-x+1/2, -y, z+1/2'
'-x, y+1/2, -z+1/2'
'x+1/2, -y+1/2, -z'
'-x, -y, -z'
'x-1/2, y, -z-1/2'
'x, -y-1/2, z-1/2'
'-x-1/2, y-1/2, z'

loop_
_atom_site_label
_atom_site_type_symbol
_atom_site_fract_x
_atom_site_fract_y
_atom_site_fract_z
_atom_site_U_iso_or_equiv
_atom_site_adp_type
_atom_site_occupancy
_atom_site_symmetry_multiplicity
_atom_site_calc_flag
_atom_site_refinement_flags
_atom_site_disorder_assembly
_atom_site_disorder_group
Cu1 Cu 0.10070(2) 0.69438(2) 0.410269(16) 0.04193(16) Uani 1 1 d . . .
S1 S 0.01365(6) 0.60772(7) 0.41407(5) 0.0655(3) Uani 1 1 d . C .
C15 C 0.18362(16) 0.74300(17) 0.58886(11) 0.0322(6) Uani 1 1 d . . .
H15 H 0.1575 0.7660 0.6185 0.039 Uiso 1 1 calc R . .
C1 C 0.17562(15) 0.77068(17) 0.39869(11) 0.0277(6) Uani 1 1 d . . .
C2 C 0.18226(16) 0.80860(16) 0.34684(11) 0.0289(6) Uani 1 1 d . . .
C27 C 0.13291(16) 0.72063(17) 0.27080(11) 0.0326(6) Uani 1 1 d . . .
C5 C 0.28098(15) 0.84418(16) 0.42790(12) 0.0306(6) Uani 1 1 d . . .
H5 H 0.3147 0.8566 0.4559 0.037 Uiso 1 1 calc R . .
C16 C 0.18583(15) 0.78307(17) 0.53818(11) 0.0297(6) Uani 1 1 d . . .
C17 C 0.14585(17) 0.86218(18) 0.53099(12) 0.0356(7) Uani 1 1 d . . .
H17 H 0.1657 0.8896 0.4976 0.043 Uiso 1 1 calc R . .
C28 C 0.08308(17) 0.70735(18) 0.22918(12) 0.0346(7) Uani 1 1 d . . .
H28 H 0.0861 0.6594 0.2079 0.042 Uiso 1 1 calc R . .
C13 C 0.25576(17) 0.63756(17) 0.55312(12) 0.0358(7) Uani 1 1 d . . .
H13 H 0.2799 0.5879 0.5583 0.043 Uiso 1 1 calc R . .
C6 C 0.22687(15) 0.78986(16) 0.43867(11) 0.0272(6) Uani 1 1 d . . .
C26 C 0.12842(16) 0.79162(17) 0.30229(11) 0.0306(6) Uani 1 1 d . . .
C12 C 0.25895(16) 0.67491(17) 0.50174(11) 0.0306(6) Uani 1 1 d . . .
C3 C 0.23707(16) 0.86258(17) 0.33631(11) 0.0332(7) Uani 1 1 d . . .
H3 H 0.2406 0.8873 0.3010 0.040 Uiso 1 1 calc R . .
C29 C 0.02921(16) 0.76196(19) 0.21777(11) 0.0375(7) Uani 1 1 d . . .
C4 C 0.28638(16) 0.88059(17) 0.37670(12) 0.0330(6) Uani 1 1 d . . .
H4 H 0.3237 0.9177 0.3694 0.040 Uiso 1 1 calc R . .
C11 C 0.22377(14) 0.74892(16) 0.49435(11) 0.0268(6) Uani 1 1 d . . .
C31 C 0.07332(17) 0.84719(18) 0.29219(12) 0.0352(7) Uani 1 1 d . . .
C14 C 0.21855(18) 0.67044(18) 0.59695(12) 0.0357(7) Uani 1 1 d . . .
C32 C 0.06459(19) 0.9224(2) 0.32753(13) 0.0441(8) Uani 1 1 d . . .
H32 H 0.1066 0.9248 0.3528 0.053 Uiso 1 1 calc R . .
C20 C 0.2147(2) 0.6276(2) 0.65276(13) 0.0494(9) Uani 1 1 d . . .
H20 H 0.1910 0.6648 0.6795 0.059 Uiso 1 1 calc R . .
C38 C 0.19172(18) 0.65846(18) 0.27993(12) 0.0390(7) Uani 1 1 d . . .
H38 H 0.2186 0.6747 0.3138 0.047 Uiso 1 1 calc R . .
C23 C 0.30027(18) 0.63530(19) 0.45489(12) 0.0402(7) Uani 1 1 d . . .
H23 H 0.2981 0.6723 0.4224 0.048 Uiso 1 1 calc R . .
C19 C 0.1550(2) 0.9192(2) 0.57995(15) 0.0530(9) Uani 1 1 d . . .
H19A H 0.1325 0.8958 0.6127 0.079 Uiso 1 1 calc R . .
H19B H 0.1326 0.9710 0.5715 0.079 Uiso 1 1 calc R . .
H19C H 0.2058 0.9275 0.5871 0.079 Uiso 1 1 calc R . .
C30 C 0.02525(17) 0.8308(2) 0.24989(13) 0.0411(7) Uani 1 1 d . . .
H30 H -0.0118 0.8683 0.2428 0.049 Uiso 1 1 calc R . .
C35 C -0.02413(18) 0.7457(2) 0.17143(13) 0.0442(8) Uani 1 1 d . . .
H35 H -0.0095 0.6945 0.1529 0.053 Uiso 1 1 calc R . .
C39 C 0.24395(19) 0.6579(2) 0.23194(15) 0.0542(9) Uani 1 1 d . . .
H39A H 0.2192 0.6416 0.1981 0.081 Uiso 1 1 calc R . .
H39B H 0.2824 0.6197 0.2397 0.081 Uiso 1 1 calc R . .
H39C H 0.2639 0.7119 0.2270 0.081 Uiso 1 1 calc R . .
C18 C 0.0670(2) 0.8476(2) 0.52049(18) 0.0600(10) Uani 1 1 d . . .
H18A H 0.0613 0.8120 0.4885 0.090 Uiso 1 1 calc R . .
H18B H 0.0433 0.8990 0.5131 0.090 Uiso 1 1 calc R . .
H18C H 0.0455 0.8223 0.5531 0.090 Uiso 1 1 calc R . .
C36 C -0.09880(18) 0.7330(3) 0.19468(16) 0.0550(9) Uani 1 1 d . . .
H36A H -0.1146 0.7822 0.2134 0.082 Uiso 1 1 calc R . .
H36B H -0.0981 0.6883 0.2211 0.082 Uiso 1 1 calc R . .
H36C H -0.1316 0.7203 0.1645 0.082 Uiso 1 1 calc R . .
C37 C -0.0227(2) 0.8121(2) 0.12790(15) 0.0555(10) Uani 1 1 d . . .
H37A H -0.0359 0.8635 0.1450 0.083 Uiso 1 1 calc R . .
H37B H -0.0566 0.7993 0.0984 0.083 Uiso 1 1 calc R . .
H37C H 0.0253 0.8163 0.1123 0.083 Uiso 1 1 calc R . .
C24 C 0.2658(2) 0.5562(2) 0.43786(18) 0.0659(11) Uani 1 1 d . . .
H24A H 0.2677 0.5182 0.4688 0.099 Uiso 1 1 calc R . .
H24B H 0.2913 0.5336 0.4062 0.099 Uiso 1 1 calc R . .
H24C H 0.2160 0.5658 0.4277 0.099 Uiso 1 1 calc R . .
C25 C 0.3783(2) 0.6226(3) 0.46891(17) 0.0631(11) Uani 1 1 d . . .
H25A H 0.4012 0.6749 0.4749 0.095 Uiso 1 1 calc R . .
H25B H 0.4019 0.5946 0.4383 0.095 Uiso 1 1 calc R . .
H25C H 0.3821 0.5901 0.5025 0.095 Uiso 1 1 calc R . .
C40 C 0.1623(2) 0.5740(2) 0.28983(18) 0.0657(11) Uani 1 1 d . . .
H40A H 0.1275 0.5757 0.3199 0.099 Uiso 1 1 calc R . .
H40B H 0.2013 0.5377 0.2998 0.099 Uiso 1 1 calc R . .
H40C H 0.1392 0.5545 0.2561 0.099 Uiso 1 1 calc R . .
C9 C -0.0973(3) 0.6785(4) 0.3684(3) 0.111(2) Uani 1 1 d . . .
H9A H -0.0987 0.7272 0.3449 0.133 Uiso 1 1 calc R A 1
H9B H -0.1411 0.6472 0.3607 0.133 Uiso 1 1 calc R A 1
C7 C -0.0542(3) 0.6494(4) 0.4594(2) 0.0887(17) Uani 1 1 d . . .
H7A H -0.0833 0.6059 0.4758 0.106 Uiso 1 1 calc R B 1
H7B H -0.0320 0.6808 0.4896 0.106 Uiso 1 1 calc R B 1
C21 C 0.1694(3) 0.5515(3) 0.64862(19) 0.0769(14) Uani 1 1 d . . .
H21A H 0.1920 0.5134 0.6232 0.115 Uiso 1 1 calc R . .
H21B H 0.1220 0.5655 0.6348 0.115 Uiso 1 1 calc R . .
H21C H 0.1651 0.5268 0.6852 0.115 Uiso 1 1 calc R . .
C22 C 0.2886(2) 0.6081(3) 0.67529(14) 0.0636(12) Uani 1 1 d . . .
H22A H 0.3119 0.5688 0.6511 0.095 Uiso 1 1 calc R . .
H22B H 0.2842 0.5855 0.7125 0.095 Uiso 1 1 calc R . .
H22C H 0.3171 0.6574 0.6767 0.095 Uiso 1 1 calc R . .
C10 C -0.0365(3) 0.6303(4) 0.3520(2) 0.0966(19) Uani 1 1 d . C .
H10A H -0.0065 0.6606 0.3255 0.116 Uiso 1 1 calc R . .
H10B H -0.0525 0.5800 0.3341 0.116 Uiso 1 1 calc R . .
C8 C -0.0989(8) 0.7027(9) 0.4237(7) 0.101(4) Uani 0.50 1 d P C 1
H8A H -0.1487 0.7016 0.4371 0.121 Uiso 0.50 1 calc PR C 1
H8B H -0.0815 0.7587 0.4265 0.121 Uiso 0.50 1 calc PR C 1
C8' C -0.1194(6) 0.6580(8) 0.4246(6) 0.080(4) Uani 0.50 1 d P C 2
H8'1 H -0.1465 0.6070 0.4245 0.096 Uiso 0.50 1 calc PR C 2
H8'2 H -0.1503 0.7010 0.4397 0.096 Uiso 0.50 1 calc PR C 2
C34 C -0.0002(3) 0.9173(4) 0.3631(3) 0.116(2) Uani 1 1 d . . .
H34A H -0.0030 0.9652 0.3867 0.174 Uiso 1 1 calc R . .
H34B H 0.0025 0.8690 0.3863 0.174 Uiso 1 1 calc R . .
H34C H -0.0427 0.9144 0.3398 0.174 Uiso 1 1 calc R . .
C33 C 0.0645(5) 0.9979(3) 0.2951(2) 0.142(3) Uani 1 1 d . . .
H33A H 0.0248 0.9970 0.2689 0.213 Uiso 1 1 calc R . .
H33B H 0.1095 1.0027 0.2749 0.213 Uiso 1 1 calc R . .
H33C H 0.0591 1.0439 0.3201 0.213 Uiso 1 1 calc R . .

loop_
_atom_site_aniso_label
_atom_site_aniso_U_11
_atom_site_aniso_U_22
_atom_site_aniso_U_33
_atom_site_aniso_U_23
_atom_site_aniso_U_13
_atom_site_aniso_U_12
Cu1 0.0408(3) 0.0449(3) 0.0401(3) 0.00230(17) 0.00072(17) -0.00828(17)
S1 0.0539(6) 0.0574(6) 0.0851(8) -0.0009(5) 0.0128(5) -0.0164(5)
C15 0.0380(16) 0.0320(15) 0.0266(14) 0.0002(12) 0.0058(12) 0.0023(12)
C1 0.0310(15) 0.0271(14) 0.0251(13) -0.0008(11) 0.0015(11) 0.0005(11)
C2 0.0345(16) 0.0287(14) 0.0235(13) -0.0021(11) 0.0003(12) 0.0062(12)
C27 0.0389(17) 0.0352(15) 0.0235(14) 0.0018(12) 0.0004(12) 0.0015(13)
C5 0.0318(16) 0.0300(15) 0.0302(14) -0.0013(12) -0.0029(12) -0.0013(12)
C16 0.0296(15) 0.0298(14) 0.0295(14) 0.0012(12) -0.0017(12) -0.0014(12)
C17 0.0402(17) 0.0350(16) 0.0314(15) 0.0059(12) 0.0066(13) 0.0056(13)
C28 0.0406(17) 0.0382(16) 0.0251(14) -0.0020(12) 0.0003(12) 0.0009(13)
C13 0.0483(19) 0.0287(15) 0.0305(15) 0.0030(12) 0.0024(13) 0.0070(13)
C6 0.0300(15) 0.0271(14) 0.0245(13) -0.0014(11) 0.0012(11) 0.0032(11)
C26 0.0343(16) 0.0348(15) 0.0226(13) 0.0027(11) 0.0012(12) -0.0005(12)
C12 0.0367(16) 0.0297(14) 0.0254(14) -0.0013(11) 0.0003(12) 0.0002(12)
C3 0.0429(18) 0.0320(15) 0.0248(14) 0.0045(12) 0.0033(12) 0.0040(13)
C29 0.0348(16) 0.0500(19) 0.0276(14) -0.0019(14) -0.0010(12) -0.0009(14)
C4 0.0338(16) 0.0316(15) 0.0335(15) 0.0012(12) 0.0054(12) -0.0045(12)
C11 0.0294(14) 0.0272(13) 0.0238(13) 0.0005(11) -0.0022(11) -0.0043(11)
C31 0.0391(17) 0.0352(16) 0.0313(15) 0.0030(13) -0.0010(13) 0.0015(13)
C14 0.0471(19) 0.0314(15) 0.0284(15) 0.0028(12) 0.0039(13) 0.0005(13)
C32 0.046(2) 0.0441(18) 0.0418(18) -0.0078(15) -0.0043(15) 0.0120(15)
C20 0.074(3) 0.0433(19) 0.0313(16) 0.0097(14) 0.0168(16) 0.0155(17)
C38 0.052(2) 0.0371(16) 0.0283(15) -0.0044(13) -0.0067(14) 0.0104(14)
C23 0.057(2) 0.0359(16) 0.0278(15) -0.0006(13) 0.0058(14) 0.0104(14)
C19 0.071(3) 0.0341(18) 0.054(2) -0.0068(16) -0.0069(18) 0.0072(17)
C30 0.0378(17) 0.0460(18) 0.0396(17) 0.0032(15) -0.0024(14) 0.0111(14)
C35 0.0419(18) 0.056(2) 0.0351(16) -0.0037(15) -0.0081(14) 0.0036(15)
C39 0.044(2) 0.063(2) 0.056(2) 0.0073(19) 0.0027(17) 0.0144(17)
C18 0.046(2) 0.058(2) 0.076(3) -0.004(2) -0.0099(19) 0.0154(18)
C36 0.043(2) 0.072(3) 0.050(2) 0.0015(19) -0.0077(16) -0.0055(18)
C37 0.048(2) 0.079(3) 0.0395(18) 0.0077(18) -0.0111(16) 0.0021(18)
C24 0.074(3) 0.062(2) 0.062(2) -0.030(2) 0.004(2) 0.006(2)
C25 0.050(2) 0.079(3) 0.060(2) -0.017(2) 0.0154(19) 0.003(2)
C40 0.078(3) 0.043(2) 0.076(3) 0.0144(19) 0.015(2) 0.0120(19)
C9 0.096(5) 0.138(6) 0.098(5) 0.014(4) -0.022(4) 0.002(4)
C7 0.074(3) 0.130(5) 0.062(3) -0.023(3) 0.023(2) -0.033(3)
C21 0.093(3) 0.059(3) 0.078(3) 0.030(2) 0.033(3) 0.002(2)
C22 0.093(3) 0.068(3) 0.0297(17) 0.0105(17) 0.0026(18) 0.028(2)
C10 0.069(3) 0.156(5) 0.064(3) -0.039(3) 0.008(2) -0.046(3)
C8 0.072(9) 0.106(11) 0.125(11) -0.017(10) 0.022(8) 0.014(7)
C8' 0.048(6) 0.083(8) 0.109(9) -0.040(8) 0.016(5) -0.018(5)
C34 0.113(5) 0.110(4) 0.125(5) -0.072(4) 0.063(4) -0.024(3)
C33 0.317(11) 0.036(2) 0.073(3) -0.004(2) 0.036(5) 0.015(4)

loop_
_atom_type_symbol
_atom_type_description
_atom_type_scat_dispersion_real
_atom_type_scat_dispersion_imag
_atom_type_scat_source
C C 0.0033 0.0016 'International Tables Vol C Tables 4.2.6.8 and 6.1.1.4'
H H 0.0000 0.0000 'International Tables Vol C Tables 4.2.6.8 and 6.1.1.4'
S S 0.1246 0.1234 'International Tables Vol C Tables 4.2.6.8 and 6.1.1.4'
Cu Cu 0.3201 1.2651 'International Tables Vol C Tables 4.2.6.8 and 6.1.1.4'

loop_
_geom_angle_atom_site_label_1
_geom_angle_atom_site_label_2
_geom_angle_atom_site_label_3
_geom_angle
_geom_angle_site_symmetry_1
_geom_angle_site_symmetry_3
_geom_angle_publ_flag
C1 Cu1 S1 173.96(9) . . ?
C10 S1 C7 93.3(3) . . ?
C10 S1 Cu1 102.57(18) . . ?
C7 S1 Cu1 107.43(17) . . ?
C14 C15 C16 121.6(3) . . ?
C6 C1 C2 116.9(3) . . ?
C6 C1 Cu1 123.7(2) . . ?
C2 C1 Cu1 119.4(2) . . ?
C3 C2 C1 121.2(3) . . ?
C3 C2 C26 119.2(2) . . ?
C1 C2 C26 119.7(3) . . ?
C28 C27 C26 119.0(3) . . ?
C28 C27 C38 118.9(3) . . ?
C26 C27 C38 122.1(3) . . ?
C4 C5 C6 120.5(3) . . ?
C15 C16 C11 119.3(3) . . ?
C15 C16 C17 119.8(2) . . ?
C11 C16 C17 120.9(2) . . ?
C16 C17 C18 111.2(3) . . ?
C16 C17 C19 113.0(3) . . ?
C18 C17 C19 109.8(3) . . ?
C29 C28 C27 122.1(3) . . ?
C14 C13 C12 122.1(3) . . ?
C5 C6 C1 121.5(2) . . ?
C5 C6 C11 119.3(2) . . ?
C1 C6 C11 119.2(2) . . ?
C27 C26 C31 120.0(3) . . ?
C27 C26 C2 120.3(3) . . ?
C31 C26 C2 119.7(2) . . ?
C13 C12 C11 118.9(3) . . ?
C13 C12 C23 119.7(3) . . ?
C11 C12 C23 121.5(2) . . ?
C4 C3 C2 120.5(3) . . ?
C30 C29 C28 117.9(3) . . ?
C30 C29 C35 121.6(3) . . ?
C28 C29 C35 120.6(3) . . ?
C3 C4 C5 119.4(3) . . ?
C16 C11 C12 119.8(2) . . ?
C16 C11 C6 120.9(2) . . ?
C12 C11 C6 119.2(2) . . ?
C30 C31 C26 118.4(3) . . ?
C30 C31 C32 120.3(3) . . ?
C26 C31 C32 121.3(3) . . ?
C13 C14 C15 118.3(3) . . ?
C13 C14 C20 121.2(3) . . ?
C15 C14 C20 120.5(3) . . ?
C33 C32 C34 110.7(5) . . ?
C33 C32 C31 113.4(3) . . ?
C34 C32 C31 111.4(3) . . ?
C22 C20 C21 110.8(3) . . ?
C22 C20 C14 111.9(3) . . ?
C21 C20 C14 110.7(3) . . ?
C39 C38 C40 110.4(3) . . ?
C39 C38 C27 111.1(3) . . ?
C40 C38 C27 112.4(3) . . ?
C25 C23 C24 110.6(3) . . ?
C25 C23 C12 112.7(3) . . ?
C24 C23 C12 110.9(3) . . ?
C29 C30 C31 122.7(3) . . ?
C36 C35 C37 111.8(3) . . ?
C36 C35 C29 110.9(3) . . ?
C37 C35 C29 111.5(3) . . ?
C8 C9 C10 116.0(7) . . ?
C8 C9 C8' 33.8(6) . . ?
C10 C9 C8' 110.5(7) . . ?
C8' C7 C8 32.5(6) . . ?
C8' C7 S1 105.7(5) . . ?
C8 C7 S1 105.7(6) . . ?
C9 C10 S1 107.2(4) . . ?
C9 C8 C7 111.8(9) . . ?
C9 C8' C7 108.4(7) . . ?

loop_
_geom_bond_atom_site_label_1
_geom_bond_atom_site_label_2
_geom_bond_distance
_geom_bond_site_symmetry_2
_geom_bond_publ_flag
Cu1 C1 1.915(3) . ?
Cu1 S1 2.1811(11) . ?
S1 C10 1.814(6) . ?
S1 C7 1.819(5) . ?
C15 C14 1.387(4) . ?
C15 C16 1.397(4) . ?
C1 C6 1.403(4) . ?
C1 C2 1.411(4) . ?
C2 C3 1.389(4) . ?
C2 C26 1.506(4) . ?
C27 C28 1.393(4) . ?
C27 C26 1.407(4) . ?
C27 C38 1.529(4) . ?
C5 C4 1.383(4) . ?
C5 C6 1.384(4) . ?
C16 C11 1.399(4) . ?
C16 C17 1.524(4) . ?
C17 C18 1.524(5) . ?
C17 C19 1.528(4) . ?
C28 C29 1.387(4) . ?
C13 C14 1.384(4) . ?
C13 C12 1.392(4) . ?
C6 C11 1.511(4) . ?
C26 C31 1.409(4) . ?
C12 C11 1.407(4) . ?
C12 C23 1.524(4) . ?
C3 C4 1.380(4) . ?
C29 C30 1.385(5) . ?
C29 C35 1.529(4) . ?
C31 C30 1.393(4) . ?
C31 C32 1.523(4) . ?
C14 C20 1.529(4) . ?
C32 C33 1.479(6) . ?
C32 C34 1.495(6) . ?
C20 C22 1.526(5) . ?
C20 C21 1.528(6) . ?
C38 C39 1.521(5) . ?
C38 C40 1.526(5) . ?
C23 C25 1.520(5) . ?
C23 C24 1.523(5) . ?
C35 C36 1.527(5) . ?
C35 C37 1.527(5) . ?
C9 C8 1.399(17) . ?
C9 C10 1.451(8) . ?
C9 C8' 1.464(15) . ?
C7 C8' 1.494(14) . ?
C7 C8 1.496(16) . ?
